data_7111695
loop_
_publ_author_name
'Kennedy, Robert D.'

_publ_section_title
;
 Stabilization of acyclic phosphazides using the
 ortho-closo-dicarbadodecaboranyl residue
;
_journal_issue 26
_journal_name_full 'Chemical Communications'
_journal_page_first 4782
_journal_page_last 4784
_journal_paper_doi 10.1039/c0cc00426j
_journal_volume 46
_journal_year 2010
_chemical_formula_moiety 'C26 H30 B10 N3 P'
_chemical_formula_sum 'C26 H30 B10 N3 P'
_chemical_formula_weight 523.60
_chemical_name_systematic
;
?
;
_space_group_IT_number 2
_symmetry_cell_setting triclinic
_symmetry_space_group_name_Hall '-P 1'
_symmetry_space_group_name_H-M 'P -1'
_atom_sites_solution_hydrogens geom
_atom_sites_solution_primary direct
_atom_sites_solution_secondary difmap
_audit_creation_method SHELXL-97
_cell_angle_alpha 66.726(5)
_cell_angle_beta 89.472(5)
_cell_angle_gamma 82.792(5)
_cell_formula_units_Z 2
_cell_length_a 10.694(5)
_cell_length_b 11.893(5)
_cell_length_c 12.072(5)
_cell_measurement_reflns_used 6879
_cell_measurement_temperature 100(2)
_cell_measurement_theta_max 29.19
_cell_measurement_theta_min 3.68
_cell_volume 1397.9(11)
_computing_cell_refinement 'Bruker SAINT'
_computing_data_collection 'Bruker APEX2'
_computing_data_reduction 'Bruker SAINT'
_computing_molecular_graphics 'Bruker SHELXTL'
_computing_publication_material 'Bruker SHELXTL'
_computing_structure_refinement 'SHELXL-97 (Sheldrick, 2008)'
_computing_structure_solution 'SHELXS-97 (Sheldrick, 2008)'
_diffrn_ambient_temperature 100(2)
_diffrn_measured_fraction_theta_full 0.980
_diffrn_measured_fraction_theta_max 0.967
_diffrn_measurement_device_type 'Bruker APEX-II CCD'
_diffrn_measurement_method '\f and \w scans'
_diffrn_radiation_monochromator graphite
_diffrn_radiation_source 'fine-focus sealed tube'
_diffrn_radiation_type MoK\a
_diffrn_radiation_wavelength 0.71073
_diffrn_reflns_av_R_equivalents 0.0261
_diffrn_reflns_av_sigmaI/netI 0.0333
_diffrn_reflns_limit_h_max 14
_diffrn_reflns_limit_h_min -14
_diffrn_reflns_limit_k_max 16
_diffrn_reflns_limit_k_min -16
_diffrn_reflns_limit_l_max 16
_diffrn_reflns_limit_l_min -16
_diffrn_reflns_number 18803
_diffrn_reflns_theta_full 28.00
_diffrn_reflns_theta_max 29.26
_diffrn_reflns_theta_min 3.68
_exptl_absorpt_coefficient_mu 0.122
_exptl_absorpt_correction_T_max 0.9939
_exptl_absorpt_correction_T_min 0.9450
_exptl_absorpt_correction_type multi-scan
_exptl_absorpt_process_details 'Sadabs (Bruker)'
_exptl_crystal_colour colorless
_exptl_crystal_density_diffrn 1.244
_exptl_crystal_density_method 'not measured'
_exptl_crystal_description prism
_exptl_crystal_F_000 544
_exptl_crystal_size_max 0.20
_exptl_crystal_size_mid 0.15
_exptl_crystal_size_min 0.05
_refine_diff_density_max 0.410
_refine_diff_density_min -0.312
_refine_diff_density_rms 0.049
_refine_ls_extinction_method none
_refine_ls_goodness_of_fit_ref 1.035
_refine_ls_hydrogen_treatment mixed
_refine_ls_matrix_type full
_refine_ls_number_parameters 469
_refine_ls_number_reflns 7371
_refine_ls_number_restraints 0
_refine_ls_restrained_S_all 1.035
_refine_ls_R_factor_all 0.0485
_refine_ls_R_factor_gt 0.0388
_refine_ls_shift/su_max 0.024
_refine_ls_shift/su_mean 0.003
_refine_ls_structure_factor_coef Fsqd
_refine_ls_weighting_details 'calc w=1/[\s^2^(Fo^2^)+(0.0588P)^2^+0.3658P] where P=(Fo^2^+2Fc^2^)/3'
_refine_ls_weighting_scheme calc
_refine_ls_wR_factor_gt 0.1020
_refine_ls_wR_factor_ref 0.1087
_reflns_number_gt 6141
_reflns_number_total 7371
_reflns_threshold_expression >2sigma(I)
_cod_data_source_file C0CC00426Jsup1.cif
_cod_data_source_block compound_2b
_cod_depositor_comments
;
The following automatic conversions were performed:

'_symmetry_cell_setting' value 'Triclinic' changed to 'triclinic'
according to /home/saulius/struct/CIF-dictionaries/cif_core.dic
dictionary named 'cif_core.dic' version 2.4.2 from 2011-04-26.

Automatic conversion script
Id: cif_fix_values 1891 2012-01-12 08:04:46Z andrius 
;
_cod_original_cell_volume 1397.9(10)
_cod_original_sg_symbol_H-M P-1
_cod_database_code 7111695

loop_
_symmetry_equiv_pos_as_xyz
'x, y, z'
'-x, -y, -z'

loop_
_atom_site_label
_atom_site_type_symbol
_atom_site_fract_x
_atom_site_fract_y
_atom_site_fract_z
_atom_site_U_iso_or_equiv
_atom_site_adp_type
_atom_site_occupancy
_atom_site_symmetry_multiplicity
_atom_site_calc_flag
_atom_site_refinement_flags
P1 P 0.29803(3) 1.17834(3) -0.00213(3) 0.01366(8) Uani 1 1 d .
N1 N 0.33534(9) 0.93000(9) 0.29477(9) 0.0163(2) Uani 1 1 d .
N2 N 0.28494(9) 1.00425(9) 0.19265(9) 0.0155(2) Uani 1 1 d .
N3 N 0.36217(10) 1.08626(9) 0.13076(9) 0.0167(2) Uani 1 1 d .
C1 C 0.24772(11) 0.84960(10) 0.36229(10) 0.0144(2) Uani 1 1 d .
C2 C 0.31207(11) 0.74715(10) 0.49610(10) 0.0136(2) Uani 1 1 d .
B3 B 0.20294(13) 0.87076(12) 0.49124(12) 0.0154(2) Uani 1 1 d .
B4 B 0.09146(13) 0.89564(12) 0.37301(12) 0.0172(3) Uani 1 1 d .
B5 B 0.13939(13) 0.78846(12) 0.30673(12) 0.0181(3) Uani 1 1 d .
B6 B 0.28140(13) 0.69643(12) 0.38384(12) 0.0170(3) Uani 1 1 d .
B7 B 0.20040(13) 0.71958(12) 0.60268(12) 0.0164(3) Uani 1 1 d .
B8 B 0.05808(13) 0.81118(13) 0.52634(12) 0.0186(3) Uani 1 1 d .
B9 B 0.01810(13) 0.76015(13) 0.41196(13) 0.0196(3) Uani 1 1 d .
B10 B 0.13643(14) 0.63679(13) 0.41877(13) 0.0200(3) Uani 1 1 d .
B11 B 0.24861(13) 0.61195(12) 0.53672(12) 0.0172(3) Uani 1 1 d .
B12 B 0.08555(13) 0.65056(13) 0.55477(13) 0.0201(3) Uani 1 1 d .
H12B H 0.0296 0.5823 0.6207 0.024 Uiso 1 1 calc R
C3 C 0.44744(11) 0.74826(10) 0.52847(10) 0.0141(2) Uani 1 1 d .
C4 C 0.47652(12) 0.81435(12) 0.59545(12) 0.0208(2) Uani 1 1 d .
C5 C 0.60081(13) 0.81390(13) 0.62833(12) 0.0243(3) Uani 1 1 d .
C6 C 0.69768(12) 0.74690(12) 0.59440(12) 0.0226(3) Uani 1 1 d .
C7 C 0.66976(12) 0.67903(12) 0.52947(12) 0.0221(3) Uani 1 1 d .
C8 C 0.54541(12) 0.67866(11) 0.49741(11) 0.0188(2) Uani 1 1 d .
C9 C 0.41053(11) 1.28382(10) -0.06275(10) 0.0155(2) Uani 1 1 d .
C10 C 0.53853(12) 1.23738(11) -0.03945(12) 0.0221(3) Uani 1 1 d .
C11 C 0.62865(13) 1.31698(12) -0.08141(13) 0.0256(3) Uani 1 1 d .
C12 C 0.59197(13) 1.44250(12) -0.14457(12) 0.0239(3) Uani 1 1 d .
C13 C 0.46549(13) 1.48897(12) -0.16751(13) 0.0277(3) Uani 1 1 d .
H13 H 0.4409 1.5751 -0.2106 0.033 Uiso 1 1 calc R
C14 C 0.37413(12) 1.40999(11) -0.12764(12) 0.0224(3) Uani 1 1 d .
C15 C 0.27266(11) 1.09994(10) -0.09845(10) 0.0154(2) Uani 1 1 d .
C16 C 0.34990(12) 1.10448(11) -0.19329(11) 0.0184(2) Uani 1 1 d .
C17 C 0.33033(13) 1.03461(12) -0.25911(12) 0.0229(3) Uani 1 1 d .
H17 H 0.3827 1.0375 -0.3239 0.027 Uiso 1 1 calc R
C18 C 0.23466(13) 0.96086(12) -0.23044(12) 0.0224(3) Uani 1 1 d .
C19 C 0.15795(12) 0.95488(11) -0.13508(11) 0.0206(2) Uani 1 1 d .
C20 C 0.17611(12) 1.02420(11) -0.06903(11) 0.0177(2) Uani 1 1 d .
C21 C 0.14689(11) 1.26143(10) 0.00351(10) 0.0154(2) Uani 1 1 d .
C22 C 0.11116(12) 1.26927(11) 0.11199(11) 0.0187(2) Uani 1 1 d .
C23 C -0.00620(13) 1.33067(12) 0.11882(12) 0.0220(3) Uani 1 1 d .
C24 C -0.08737(12) 1.38522(12) 0.01755(13) 0.0225(3) Uani 1 1 d .
C25 C -0.05182(12) 1.37906(12) -0.09146(12) 0.0215(3) Uani 1 1 d .
C26 C 0.06453(12) 1.31653(11) -0.09859(11) 0.0182(2) Uani 1 1 d .
H4 H 0.4106(16) 0.8619(15) 0.6194(15) 0.029(4) Uiso 1 1 d .
H5 H 0.6177(17) 0.8609(16) 0.6744(16) 0.037(5) Uiso 1 1 d .
H6 H 0.7845(16) 0.7488(15) 0.6149(15) 0.030(4) Uiso 1 1 d .
H7 H 0.7356(16) 0.6327(15) 0.5063(14) 0.027(4) Uiso 1 1 d .
H8 H 0.5291(15) 0.6286(15) 0.4547(15) 0.028(4) Uiso 1 1 d .
H10 H 0.5629(16) 1.1490(16) 0.0078(15) 0.033(4) Uiso 1 1 d .
H11 H 0.7174(16) 1.2818(15) -0.0613(15) 0.029(4) Uiso 1 1 d .
H12 H 0.6540(17) 1.4989(16) -0.1744(16) 0.034(4) Uiso 1 1 d .
H14 H 0.2838(16) 1.4450(15) -0.1479(14) 0.025(4) Uiso 1 1 d .
H16 H 0.4159(16) 1.1549(15) -0.2144(14) 0.026(4) Uiso 1 1 d .
H18 H 0.2226(14) 0.9117(14) -0.2792(14) 0.024(4) Uiso 1 1 d .
H19 H 0.0915(15) 0.9021(15) -0.1155(14) 0.026(4) Uiso 1 1 d .
H20 H 0.1220(15) 1.0207(14) -0.0029(14) 0.024(4) Uiso 1 1 d .
H22 H 0.1684(16) 1.2302(16) 0.1807(15) 0.031(4) Uiso 1 1 d .
H23 H -0.0297(15) 1.3358(15) 0.1942(15) 0.029(4) Uiso 1 1 d .
H24 H -0.1664(15) 1.4261(14) 0.0234(14) 0.024(4) Uiso 1 1 d .
H25 H -0.1079(16) 1.4168(15) -0.1614(15) 0.029(4) Uiso 1 1 d .
H26 H 0.0884(14) 1.3112(14) -0.1735(14) 0.020(4) Uiso 1 1 d .
H3B H 0.2373(13) 0.9445(13) 0.5058(13) 0.016(3) Uiso 1 1 d .
H4B H 0.0540(15) 0.9920(14) 0.3176(14) 0.025(4) Uiso 1 1 d .
H5B H 0.1343(14) 0.8169(14) 0.2081(14) 0.021(4) Uiso 1 1 d .
H6B H 0.3611(14) 0.6730(14) 0.3376(13) 0.020(4) Uiso 1 1 d .
H7B H 0.2320(14) 0.7015(14) 0.6941(14) 0.022(4) Uiso 1 1 d .
H8B H -0.0096(15) 0.8488(15) 0.5733(14) 0.028(4) Uiso 1 1 d .
H9B H -0.0800(15) 0.7644(14) 0.3814(14) 0.026(4) Uiso 1 1 d .
H10B H 0.1166(15) 0.5622(15) 0.3921(14) 0.027(4) Uiso 1 1 d .
H11B H 0.3088(16) 0.5269(15) 0.5874(15) 0.031(4) Uiso 1 1 d .

loop_
_atom_site_aniso_label
_atom_site_aniso_U_11
_atom_site_aniso_U_22
_atom_site_aniso_U_33
_atom_site_aniso_U_23
_atom_site_aniso_U_13
_atom_site_aniso_U_12
P1 0.01260(15) 0.01556(14) 0.01294(14) -0.00533(11) 0.00095(10) -0.00341(10)
N1 0.0150(5) 0.0179(5) 0.0150(4) -0.0045(4) 0.0011(4) -0.0050(4)
N2 0.0174(5) 0.0154(4) 0.0144(4) -0.0061(4) 0.0016(4) -0.0040(4)
N3 0.0160(5) 0.0190(5) 0.0137(4) -0.0043(4) 0.0006(4) -0.0052(4)
C1 0.0137(5) 0.0158(5) 0.0142(5) -0.0063(4) 0.0005(4) -0.0031(4)
C2 0.0138(5) 0.0140(5) 0.0135(5) -0.0059(4) 0.0010(4) -0.0022(4)
B3 0.0153(6) 0.0152(6) 0.0158(6) -0.0062(5) 0.0019(5) -0.0020(4)
B4 0.0130(6) 0.0189(6) 0.0192(6) -0.0067(5) -0.0003(5) -0.0032(5)
B5 0.0166(6) 0.0196(6) 0.0195(6) -0.0087(5) -0.0016(5) -0.0045(5)
B6 0.0182(6) 0.0171(6) 0.0178(6) -0.0090(5) -0.0006(5) -0.0026(5)
B7 0.0147(6) 0.0176(6) 0.0163(6) -0.0055(5) 0.0032(5) -0.0044(5)
B8 0.0141(6) 0.0212(6) 0.0197(6) -0.0071(5) 0.0025(5) -0.0034(5)
B9 0.0149(6) 0.0212(6) 0.0221(6) -0.0068(5) 0.0006(5) -0.0061(5)
B10 0.0201(7) 0.0186(6) 0.0225(6) -0.0085(5) -0.0020(5) -0.0061(5)
B11 0.0175(6) 0.0152(6) 0.0197(6) -0.0071(5) 0.0002(5) -0.0050(5)
B12 0.0174(7) 0.0200(6) 0.0215(6) -0.0055(5) 0.0015(5) -0.0073(5)
C3 0.0132(5) 0.0144(5) 0.0141(5) -0.0043(4) 0.0006(4) -0.0035(4)
C4 0.0176(6) 0.0260(6) 0.0240(6) -0.0155(5) 0.0005(5) -0.0020(5)
C5 0.0216(7) 0.0307(7) 0.0281(6) -0.0187(6) -0.0016(5) -0.0060(5)
C6 0.0145(6) 0.0280(6) 0.0254(6) -0.0099(5) -0.0008(5) -0.0052(5)
C7 0.0156(6) 0.0241(6) 0.0277(6) -0.0119(5) 0.0013(5) -0.0003(5)
C8 0.0167(6) 0.0194(5) 0.0226(6) -0.0109(5) 0.0007(5) -0.0015(4)
C9 0.0153(6) 0.0175(5) 0.0142(5) -0.0061(4) 0.0015(4) -0.0049(4)
C10 0.0165(6) 0.0176(5) 0.0284(6) -0.0049(5) -0.0001(5) -0.0029(4)
C11 0.0162(6) 0.0249(6) 0.0318(7) -0.0062(5) 0.0005(5) -0.0054(5)
C12 0.0206(6) 0.0243(6) 0.0238(6) -0.0040(5) 0.0016(5) -0.0109(5)
C13 0.0253(7) 0.0182(6) 0.0296(7) 0.0019(5) -0.0002(5) -0.0063(5)
C14 0.0172(6) 0.0198(6) 0.0235(6) -0.0015(5) -0.0012(5) -0.0025(5)
C15 0.0142(5) 0.0162(5) 0.0153(5) -0.0061(4) -0.0010(4) -0.0013(4)
C16 0.0177(6) 0.0193(5) 0.0176(5) -0.0069(4) 0.0024(4) -0.0020(4)
C17 0.0251(7) 0.0255(6) 0.0197(6) -0.0114(5) 0.0039(5) -0.0014(5)
C18 0.0255(7) 0.0228(6) 0.0226(6) -0.0137(5) -0.0019(5) -0.0003(5)
C19 0.0205(6) 0.0197(6) 0.0227(6) -0.0090(5) -0.0026(5) -0.0039(5)
C20 0.0160(6) 0.0196(5) 0.0174(5) -0.0070(4) 0.0010(4) -0.0035(4)
C21 0.0143(5) 0.0161(5) 0.0171(5) -0.0073(4) 0.0021(4) -0.0047(4)
C22 0.0201(6) 0.0191(5) 0.0183(5) -0.0082(5) 0.0022(5) -0.0047(4)
C23 0.0234(7) 0.0230(6) 0.0240(6) -0.0130(5) 0.0093(5) -0.0066(5)
C24 0.0162(6) 0.0211(6) 0.0331(7) -0.0135(5) 0.0058(5) -0.0040(5)
C25 0.0163(6) 0.0225(6) 0.0268(6) -0.0108(5) -0.0013(5) -0.0027(5)
C26 0.0164(6) 0.0214(6) 0.0186(5) -0.0095(5) 0.0004(4) -0.0036(4)

loop_
_atom_type_symbol
_atom_type_description
_atom_type_scat_dispersion_real
_atom_type_scat_dispersion_imag
_atom_type_scat_source
C C 0.0033 0.0016 'International Tables Vol C Tables 4.2.6.8 and 6.1.1.4'
H H 0.0000 0.0000 'International Tables Vol C Tables 4.2.6.8 and 6.1.1.4'
B B 0.0013 0.0007 'International Tables Vol C Tables 4.2.6.8 and 6.1.1.4'
N N 0.0061 0.0033 'International Tables Vol C Tables 4.2.6.8 and 6.1.1.4'
P P 0.1023 0.0942 'International Tables Vol C Tables 4.2.6.8 and 6.1.1.4'

loop_
_geom_angle_atom_site_label_1
_geom_angle_atom_site_label_2
_geom_angle_atom_site_label_3
_geom_angle
N3 P1 C9 102.92(6)
N3 P1 C15 113.49(6)
C9 P1 C15 110.95(6)
N3 P1 C21 114.00(6)
C9 P1 C21 110.00(6)
C15 P1 C21 105.58(6)
N2 N1 C1 110.09(10)
N1 N2 N3 111.28(10)
N2 N3 P1 110.76(8)
N1 C1 C2 111.61(9)
N1 C1 B5 126.97(10)
C2 C1 B5 111.27(9)
N1 C1 B4 124.75(9)
C2 C1 B4 111.24(9)
B5 C1 B4 62.57(8)
N1 C1 B6 116.50(10)
C2 C1 B6 61.26(7)
B5 C1 B6 62.43(8)
B4 C1 B6 113.95(9)
N1 C1 B3 113.36(9)
C2 C1 B3 61.43(7)
B5 C1 B3 113.79(9)
B4 C1 B3 62.20(8)
B6 C1 B3 113.66(9)
C3 C2 C1 119.24(9)
C3 C2 B7 120.90(10)
C1 C2 B7 109.77(9)
C3 C2 B11 121.49(9)
C1 C2 B11 109.91(9)
B7 C2 B11 62.70(8)
C3 C2 B6 118.37(9)
C1 C2 B6 60.67(8)
B7 C2 B6 113.22(9)
B11 C2 B6 61.96(8)
C3 C2 B3 117.41(10)
C1 C2 B3 60.61(7)
B7 C2 B3 61.82(7)
B11 C2 B3 113.18(10)
B6 C2 B3 112.48(9)
C1 B3 C2 57.96(7)
C1 B3 B8 105.22(9)
C2 B3 B8 105.47(10)
C1 B3 B7 104.83(9)
C2 B3 B7 58.26(7)
B8 B3 B7 60.46(8)
C1 B3 B4 58.50(8)
C2 B3 B4 105.52(9)
B8 B3 B4 60.42(8)
B7 B3 B4 108.42(10)
C1 B3 H3B 117.1(8)
C2 B3 H3B 117.9(8)
B8 B3 H3B 130.5(8)
B7 B3 H3B 125.2(8)
B4 B3 H3B 122.8(8)
C1 B4 B9 104.98(10)
C1 B4 B3 59.30(7)
B9 B4 B3 107.90(9)
C1 B4 B8 105.06(9)
B9 B4 B8 60.40(8)
B3 B4 B8 59.42(8)
C1 B4 B5 58.72(7)
B9 B4 B5 59.97(8)
B3 B4 B5 108.28(9)
B8 B4 B5 108.30(10)
C1 B4 H4B 117.4(8)
B9 B4 H4B 129.5(8)
B3 B4 H4B 116.6(8)
B8 B4 H4B 125.9(8)
B5 B4 H4B 121.5(8)
C1 B5 B9 104.90(10)
C1 B5 B4 58.71(8)
B9 B5 B4 59.87(8)
C1 B5 B10 104.85(9)
B9 B5 B10 60.43(8)
B4 B5 B10 108.13(10)
C1 B5 B6 59.16(8)
B9 B5 B6 107.89(10)
B4 B5 B6 108.13(10)
B10 B5 B6 59.37(8)
C1 B5 H5B 116.3(8)
B9 B5 H5B 130.4(8)
B4 B5 H5B 121.1(8)
B10 B5 H5B 127.0(8)
B6 B5 H5B 116.2(8)
C1 B6 C2 58.07(7)
C1 B6 B10 104.98(10)
C2 B6 B10 105.32(10)
C1 B6 B11 104.99(9)
C2 B6 B11 58.37(8)
B10 B6 B11 60.35(8)
C1 B6 B5 58.42(7)
C2 B6 B5 105.51(9)
B10 B6 B5 60.27(8)
B11 B6 B5 108.38(10)
C1 B6 H6B 116.6(8)
C2 B6 H6B 117.4(8)
B10 B6 H6B 131.3(8)
B11 B6 H6B 125.3(8)
B5 B6 H6B 123.0(8)
C2 B7 B3 59.92(7)
C2 B7 B12 105.55(10)
B3 B7 B12 107.94(10)
C2 B7 B11 58.69(7)
B3 B7 B11 108.39(10)
B12 B7 B11 60.07(8)
C2 B7 B8 106.00(9)
B3 B7 B8 59.49(8)
B12 B7 B8 60.33(8)
B11 B7 B8 108.39(10)
C2 B7 H7B 117.1(8)
B3 B7 H7B 117.6(8)
B12 B7 H7B 128.5(8)
B11 B7 H7B 120.7(8)
B8 B7 H7B 126.2(8)
B3 B8 B4 60.16(8)
B3 B8 B7 60.05(8)
B4 B8 B7 107.90(10)
B3 B8 B9 107.85(10)
B4 B8 B9 59.59(8)
B7 B8 B9 107.73(10)
B3 B8 B12 107.91(10)
B4 B8 B12 107.71(10)
B7 B8 B12 59.75(8)
B9 B8 B12 60.07(8)
B3 B8 H8B 119.3(9)
B4 B8 H8B 122.1(9)
B7 B8 H8B 120.1(9)
B9 B8 H8B 124.4(9)
B12 B8 H8B 123.1(9)
B4 B9 B5 60.15(8)
B4 B9 B8 60.01(8)
B5 B9 B8 108.14(10)
B4 B9 B10 107.96(10)
B5 B9 B10 59.93(8)
B8 B9 B10 107.88(10)
B4 B9 B12 107.95(10)
B5 B9 B12 107.95(10)
B8 B9 B12 59.96(8)
B10 B9 B12 59.90(8)
B4 B9 H9B 121.3(8)
B5 B9 H9B 119.9(8)
B8 B9 H9B 123.2(8)
B10 B9 H9B 121.1(8)
B12 B9 H9B 123.0(8)
B6 B10 B11 60.12(8)
B6 B10 B5 60.35(8)
B11 B10 B5 108.26(10)
B6 B10 B12 108.08(10)
B11 B10 B12 59.92(8)
B5 B10 B12 107.85(10)
B6 B10 B9 108.05(10)
B11 B10 B9 108.00(10)
B5 B10 B9 59.64(8)
B12 B10 B9 60.06(8)
B6 B10 H10B 119.7(8)
B11 B10 H10B 122.3(8)
B5 B10 H10B 119.9(8)
B12 B10 H10B 124.1(8)
B9 B10 H10B 122.5(8)
C2 B11 B6 59.67(7)
C2 B11 B10 105.68(9)
B6 B11 B10 59.53(8)
C2 B11 B7 58.61(7)
B6 B11 B7 108.05(9)
B10 B11 B7 107.99(10)
C2 B11 B12 105.33(9)
B6 B11 B12 107.87(9)
B10 B11 B12 60.26(8)
B7 B11 B12 59.87(8)
C2 B11 H11B 117.7(9)
B6 B11 H11B 118.4(9)
B10 B11 H11B 126.4(9)
B7 B11 H11B 120.6(9)
B12 B11 H11B 127.9(9)
B7 B12 B11 60.07(8)
B7 B12 B10 107.80(10)
B11 B12 B10 59.82(8)
B7 B12 B8 59.92(8)
B11 B12 B8 108.06(9)
B10 B12 B8 108.00(10)
B7 B12 B9 107.79(10)
B11 B12 B9 107.91(10)
B10 B12 B9 60.04(8)
B8 B12 B9 59.97(8)
B7 B12 H12B 121.8
B11 B12 H12B 121.7
B10 B12 H12B 121.8
B8 B12 H12B 121.7
B9 B12 H12B 121.8
C4 C3 C8 118.68(11)
C4 C3 C2 120.30(10)
C8 C3 C2 120.95(11)
C5 C4 C3 120.92(12)
C5 C4 H4 118.7(10)
C3 C4 H4 120.4(10)
C6 C5 C4 119.92(12)
C6 C5 H5 121.3(11)
C4 C5 H5 118.8(11)
C7 C6 C5 119.70(12)
C7 C6 H6 120.3(10)
C5 C6 H6 120.0(10)
C6 C7 C8 120.40(12)
C6 C7 H7 120.1(10)
C8 C7 H7 119.5(10)
C7 C8 C3 120.35(12)
C7 C8 H8 118.3(10)
C3 C8 H8 121.4(10)
C14 C9 C10 119.86(11)
C14 C9 P1 122.07(10)
C10 C9 P1 118.02(9)
C11 C10 C9 119.75(12)
C11 C10 H10 121.1(10)
C9 C10 H10 119.1(10)
C10 C11 C12 120.17(13)
C10 C11 H11 117.6(10)
C12 C11 H11 122.1(10)
C13 C12 C11 120.30(12)
C13 C12 H12 118.8(10)
C11 C12 H12 120.9(11)
C12 C13 C14 120.15(12)
C12 C13 H13 119.9
C14 C13 H13 119.9
C13 C14 C9 119.75(12)
C13 C14 H14 118.8(9)
C9 C14 H14 121.4(9)
C16 C15 C20 120.01(11)
C16 C15 P1 122.66(10)
C20 C15 P1 117.15(9)
C17 C16 C15 119.69(12)
C17 C16 H16 119.1(10)
C15 C16 H16 121.3(10)
C18 C17 C16 120.14(12)
C18 C17 H17 119.9
C16 C17 H17 119.9
C17 C18 C19 120.51(12)
C17 C18 H18 118.5(9)
C19 C18 H18 121.0(9)
C20 C19 C18 119.97(12)
C20 C19 H19 120.4(9)
C18 C19 H19 119.6(9)
C19 C20 C15 119.68(12)
C19 C20 H20 120.0(9)
C15 C20 H20 120.3(9)
C22 C21 C26 119.78(11)
C22 C21 P1 119.21(9)
C26 C21 P1 121.01(9)
C23 C22 C21 120.05(11)
C23 C22 H22 121.6(10)
C21 C22 H22 118.3(10)
C24 C23 C22 119.99(12)
C24 C23 H23 120.7(10)
C22 C23 H23 119.3(10)
C23 C24 C25 120.31(12)
C23 C24 H24 119.2(10)
C25 C24 H24 120.5(10)
C26 C25 C24 120.03(12)
C26 C25 H25 119.7(10)
C24 C25 H25 120.2(10)
C25 C26 C21 119.82(12)
C25 C26 H26 120.0(9)
C21 C26 H26 120.2(9)

loop_
_geom_bond_atom_site_label_1
_geom_bond_atom_site_label_2
_geom_bond_distance
P1 N3 1.6391(11)
P1 C9 1.7871(13)
P1 C15 1.7948(13)
P1 C21 1.8011(14)
N1 N2 1.2738(14)
N1 C1 1.4323(15)
N2 N3 1.3441(14)
C1 C2 1.6799(16)
C1 B5 1.7123(18)
C1 B4 1.7122(19)
C1 B6 1.7257(19)
C1 B3 1.7267(19)
C2 C3 1.5059(17)
C2 B7 1.7105(18)
C2 B11 1.7120(18)
C2 B6 1.7355(19)
C2 B3 1.7404(18)
B3 B8 1.763(2)
B3 B7 1.7730(19)
B3 B4 1.776(2)
B3 H3B 1.068(14)
B4 B9 1.773(2)
B4 B8 1.781(2)
B4 B5 1.778(2)
B4 H4B 1.098(16)
B5 B9 1.775(2)
B5 B10 1.780(2)
B5 B6 1.782(2)
B5 H5B 1.101(15)
B6 B10 1.764(2)
B6 B11 1.775(2)
B6 H6B 1.082(15)
B7 B12 1.777(2)
B7 B11 1.781(2)
B7 B8 1.780(2)
B7 H7B 1.087(15)
B8 B9 1.788(2)
B8 B12 1.788(2)
B8 H8B 1.075(16)
B9 B10 1.789(2)
B9 B12 1.790(2)
B9 H9B 1.104(16)
B10 B11 1.779(2)
B10 B12 1.787(2)
B10 H10B 1.100(16)
B11 B12 1.781(2)
B11 H11B 1.080(17)
B12 H12B 1.1200
C3 C4 1.3917(17)
C3 C8 1.3942(17)
C4 C5 1.3895(19)
C4 H4 0.962(17)
C5 C6 1.3851(19)
C5 H5 0.963(18)
C6 C7 1.386(2)
C6 H6 0.969(17)
C7 C8 1.3895(18)
C7 H7 0.948(17)
C8 H8 0.960(17)
C9 C14 1.3952(17)
C9 C10 1.3973(18)
C10 C11 1.3866(18)
C10 H10 0.979(17)
C11 C12 1.3866(19)
C11 H11 0.980(17)
C12 C13 1.382(2)
C12 H12 0.968(18)
C13 C14 1.3903(18)
C13 H13 0.9500
C14 H14 0.995(17)
C15 C16 1.3933(17)
C15 C20 1.4062(17)
C16 C17 1.3907(18)
C16 H16 0.951(17)
C17 C18 1.384(2)
C17 H17 0.9500
C18 C19 1.3914(19)
C18 H18 0.998(16)
C19 C20 1.3841(18)
C19 H19 0.973(16)
C20 H20 0.972(16)
C21 C22 1.3958(18)
C21 C26 1.4004(17)
C22 C23 1.3896(18)
C22 H22 0.955(17)
C23 C24 1.386(2)
C23 H23 0.965(17)
C24 C25 1.393(2)
C24 H24 0.938(16)
C25 C26 1.3876(18)
C25 H25 0.957(17)
C26 H26 0.961(15)

loop_
_geom_torsion_atom_site_label_1
_geom_torsion_atom_site_label_2
_geom_torsion_atom_site_label_3
_geom_torsion_atom_site_label_4
_geom_torsion
C1 N1 N2 N3 175.80(9)
N1 N2 N3 P1 178.18(8)
C9 P1 N3 N2 176.28(8)
C15 P1 N3 N2 -63.74(9)
C21 P1 N3 N2 57.19(10)
N2 N1 C1 C2 178.26(9)
N2 N1 C1 B5 36.41(15)
N2 N1 C1 B4 -43.24(15)
N2 N1 C1 B6 110.62(11)
N2 N1 C1 B3 -114.65(11)
N1 C1 C2 C3 -1.20(14)
B5 C1 C2 C3 146.81(10)
B4 C1 C2 C3 -145.46(10)
B6 C1 C2 C3 108.07(11)
B3 C1 C2 C3 -106.87(11)
N1 C1 C2 B7 144.55(10)
B5 C1 C2 B7 -67.43(11)
B4 C1 C2 B7 0.29(12)
B6 C1 C2 B7 -106.17(10)
B3 C1 C2 B7 38.89(9)
N1 C1 C2 B11 -148.29(10)
B5 C1 C2 B11 -0.27(12)
B4 C1 C2 B11 67.45(11)
B6 C1 C2 B11 -39.02(9)
B3 C1 C2 B11 106.05(10)
N1 C1 C2 B6 -109.27(11)
B5 C1 C2 B6 38.75(9)
B4 C1 C2 B6 106.47(10)
B3 C1 C2 B6 145.06(10)
N1 C1 C2 B3 105.66(10)
B5 C1 C2 B3 -106.32(10)
B4 C1 C2 B3 -38.60(9)
B6 C1 C2 B3 -145.06(10)
N1 C1 B3 C2 -102.80(10)
B5 C1 B3 C2 102.19(10)
B4 C1 B3 C2 138.90(9)
B6 C1 B3 C2 33.24(9)
N1 C1 B3 B8 158.24(9)
C2 C1 B3 B8 -98.97(10)
B5 C1 B3 B8 3.23(12)
B4 C1 B3 B8 39.94(9)
B6 C1 B3 B8 -65.73(11)
N1 C1 B3 B7 -138.93(10)
C2 C1 B3 B7 -36.13(8)
B5 C1 B3 B7 66.06(11)
B4 C1 B3 B7 102.77(10)
B6 C1 B3 B7 -2.89(12)
N1 C1 B3 B4 118.30(10)
C2 C1 B3 B4 -138.90(9)
B5 C1 B3 B4 -36.71(9)
B6 C1 B3 B4 -105.66(10)
C3 C2 B3 C1 109.84(10)
B7 C2 B3 C1 -137.91(9)
B11 C2 B3 C1 -100.61(10)
B6 C2 B3 C1 -32.71(9)
C3 C2 B3 B8 -151.64(10)
C1 C2 B3 B8 98.52(9)
B7 C2 B3 B8 -39.40(9)
B11 C2 B3 B8 -2.09(12)
B6 C2 B3 B8 65.81(11)
C3 C2 B3 B7 -112.25(11)
C1 C2 B3 B7 137.91(9)
B11 C2 B3 B7 37.31(9)
B6 C2 B3 B7 105.21(10)
C3 C2 B3 B4 145.41(10)
C1 C2 B3 B4 35.57(8)
B7 C2 B3 B4 -102.34(10)
B11 C2 B3 B4 -65.04(11)
B6 C2 B3 B4 2.86(12)
N1 C1 B4 B9 157.45(10)
C2 C1 B4 B9 -63.92(11)
B5 C1 B4 B9 39.76(9)
B6 C1 B4 B9 3.01(12)
B3 C1 B4 B9 -102.19(10)
N1 C1 B4 B3 -100.36(12)
C2 C1 B4 B3 38.27(9)
B5 C1 B4 B3 141.96(9)
B6 C1 B4 B3 105.20(10)
N1 C1 B4 B8 -139.78(11)
C2 C1 B4 B8 -1.15(12)
B5 C1 B4 B8 102.53(10)
B6 C1 B4 B8 65.78(12)
B3 C1 B4 B8 -39.42(9)
N1 C1 B4 B5 117.68(12)
C2 C1 B4 B5 -103.69(10)
B6 C1 B4 B5 -36.76(9)
B3 C1 B4 B5 -141.96(9)
C2 B3 B4 C1 -35.33(8)
B8 B3 B4 C1 -134.58(10)
B7 B3 B4 C1 -96.45(10)
C1 B3 B4 B9 97.13(10)
C2 B3 B4 B9 61.80(12)
B8 B3 B4 B9 -37.45(9)
B7 B3 B4 B9 0.68(13)
C1 B3 B4 B8 134.58(10)
C2 B3 B4 B8 99.25(10)
B7 B3 B4 B8 38.13(9)
C1 B3 B4 B5 33.69(9)
C2 B3 B4 B5 -1.64(12)
B8 B3 B4 B5 -100.89(11)
B7 B3 B4 B5 -62.77(12)
N1 C1 B5 B9 -154.09(11)
C2 C1 B5 B9 63.96(11)
B4 C1 B5 B9 -39.70(9)
B6 C1 B5 B9 102.20(10)
B3 C1 B5 B9 -3.13(12)
N1 C1 B5 B4 -114.39(12)
C2 C1 B5 B4 103.66(10)
B6 C1 B5 B4 141.90(10)
B3 C1 B5 B4 36.57(9)
N1 C1 B5 B10 143.15(11)
C2 C1 B5 B10 1.20(12)
B4 C1 B5 B10 -102.46(11)
B6 C1 B5 B10 39.45(9)
B3 C1 B5 B10 -65.89(12)
N1 C1 B5 B6 103.70(12)
C2 C1 B5 B6 -38.25(9)
B4 C1 B5 B6 -141.90(10)
B3 C1 B5 B6 -105.34(10)
B9 B4 B5 C1 -134.47(10)
B3 B4 B5 C1 -33.92(8)
B8 B4 B5 C1 -96.85(10)
C1 B4 B5 B9 134.47(10)
B3 B4 B5 B9 100.54(10)
B8 B4 B5 B9 37.61(9)
C1 B4 B5 B10 96.69(10)
B9 B4 B5 B10 -37.77(9)
B3 B4 B5 B10 62.77(12)
B8 B4 B5 B10 -0.16(13)
C1 B4 B5 B6 33.88(9)
B9 B4 B5 B6 -100.59(11)
B3 B4 B5 B6 -0.04(12)
B8 B4 B5 B6 -62.97(12)
N1 C1 B6 C2 101.29(11)
B5 C1 B6 C2 -138.85(9)
B4 C1 B6 C2 -102.04(10)
B3 C1 B6 C2 -33.30(9)
N1 C1 B6 B10 -159.76(9)
C2 C1 B6 B10 98.94(10)
B5 C1 B6 B10 -39.91(9)
B4 C1 B6 B10 -3.10(12)
B3 C1 B6 B10 65.64(11)
N1 C1 B6 B11 137.53(10)
C2 C1 B6 B11 36.23(8)
B5 C1 B6 B11 -102.62(10)
B4 C1 B6 B11 -65.81(11)
B3 C1 B6 B11 2.93(12)
N1 C1 B6 B5 -119.85(11)
C2 C1 B6 B5 138.85(9)
B4 C1 B6 B5 36.81(9)
B3 C1 B6 B5 105.55(10)
C3 C2 B6 C1 -109.47(11)
B7 C2 B6 C1 100.44(10)
B11 C2 B6 C1 137.89(10)
B3 C2 B6 C1 32.68(9)
C3 C2 B6 B10 152.19(10)
C1 C2 B6 B10 -98.34(10)
B7 C2 B6 B10 2.10(12)
B11 C2 B6 B10 39.55(9)
B3 C2 B6 B10 -65.66(11)
C3 C2 B6 B11 112.64(11)
C1 C2 B6 B11 -137.89(10)
B7 C2 B6 B11 -37.45(9)
B3 C2 B6 B11 -105.20(10)
C3 C2 B6 B5 -145.04(10)
C1 C2 B6 B5 -35.57(8)
B7 C2 B6 B5 64.87(11)
B11 C2 B6 B5 102.32(11)
B3 C2 B6 B5 -2.89(12)
B9 B5 B6 C1 -97.00(10)
B4 B5 B6 C1 -33.70(9)
B10 B5 B6 C1 -134.46(10)
C1 B5 B6 C2 35.42(8)
B9 B5 B6 C2 -61.59(12)
B4 B5 B6 C2 1.72(12)
B10 B5 B6 C2 -99.05(10)
C1 B5 B6 B10 134.46(10)
B9 B5 B6 B10 37.46(9)
B4 B5 B6 B10 100.76(11)
C1 B5 B6 B11 96.65(10)
B9 B5 B6 B11 -0.36(13)
B4 B5 B6 B11 62.95(12)
B10 B5 B6 B11 -37.82(9)
C3 C2 B7 B3 106.73(11)
C1 C2 B7 B3 -38.36(9)
B11 C2 B7 B3 -141.17(10)
B6 C2 B7 B3 -104.02(10)
C3 C2 B7 B12 -151.25(10)
C1 C2 B7 B12 63.66(11)
B11 C2 B7 B12 -39.15(8)
B6 C2 B7 B12 -2.00(12)
B3 C2 B7 B12 102.02(10)
C3 C2 B7 B11 -112.09(11)
C1 C2 B7 B11 102.81(10)
B6 C2 B7 B11 37.15(9)
B3 C2 B7 B11 141.17(10)
C3 C2 B7 B8 145.80(10)
C1 C2 B7 B8 0.70(12)
B11 C2 B7 B8 -102.11(10)
B6 C2 B7 B8 -64.96(12)
B3 C2 B7 B8 39.06(9)
C1 B3 B7 C2 36.00(8)
B8 B3 B7 C2 135.33(10)
B4 B3 B7 C2 97.22(10)
C1 B3 B7 B12 -61.94(12)
C2 B3 B7 B12 -97.94(11)
B8 B3 B7 B12 37.39(9)
B4 B3 B7 B12 -0.72(13)
C1 B3 B7 B11 1.63(12)
C2 B3 B7 B11 -34.37(9)
B8 B3 B7 B11 100.96(10)
B4 B3 B7 B11 62.85(12)
C1 B3 B7 B8 -99.33(10)
C2 B3 B7 B8 -135.33(10)
B4 B3 B7 B8 -38.11(9)
C1 B3 B8 B4 -39.01(9)
C2 B3 B8 B4 -99.33(10)
B7 B3 B8 B4 -137.67(10)
C1 B3 B8 B7 98.67(10)
C2 B3 B8 B7 38.35(8)
B4 B3 B8 B7 137.67(10)
C1 B3 B8 B9 -1.92(12)
C2 B3 B8 B9 -62.24(11)
B7 B3 B8 B9 -100.59(11)
B4 B3 B8 B9 37.09(9)
C1 B3 B8 B12 61.54(11)
C2 B3 B8 B12 1.22(12)
B7 B3 B8 B12 -37.12(9)
B4 B3 B8 B12 100.55(11)
C1 B4 B8 B3 39.36(9)
B9 B4 B8 B3 138.28(10)
B5 B4 B8 B3 100.85(10)
C1 B4 B8 B7 1.55(12)
B9 B4 B8 B7 100.46(11)
B3 B4 B8 B7 -37.81(9)
B5 B4 B8 B7 63.04(12)
C1 B4 B8 B9 -98.91(10)
B3 B4 B8 B9 -138.28(10)
B5 B4 B8 B9 -37.43(9)
C1 B4 B8 B12 -61.53(11)
B9 B4 B8 B12 37.38(9)
B3 B4 B8 B12 -100.90(10)
B5 B4 B8 B12 -0.05(13)
C2 B7 B8 B3 -39.26(9)
B12 B7 B8 B3 -138.33(10)
B11 B7 B8 B3 -100.95(10)
C2 B7 B8 B4 -1.40(12)
B3 B7 B8 B4 37.86(9)
B12 B7 B8 B4 -100.47(11)
B11 B7 B8 B4 -63.08(12)
C2 B7 B8 B9 61.53(12)
B3 B7 B8 B9 100.79(10)
B12 B7 B8 B9 -37.54(9)
B11 B7 B8 B9 -0.16(12)
C2 B7 B8 B12 99.07(10)
B3 B7 B8 B12 138.33(10)
B11 B7 B8 B12 37.38(9)
C1 B4 B9 B5 -39.15(9)
B3 B4 B9 B5 -101.18(11)
B8 B4 B9 B5 -138.21(10)
C1 B4 B9 B8 99.06(10)
B3 B4 B9 B8 37.02(9)
B5 B4 B9 B8 138.21(10)
C1 B4 B9 B10 -1.64(12)
B3 B4 B9 B10 -63.68(12)
B8 B4 B9 B10 -100.70(10)
B5 B4 B9 B10 37.51(9)
C1 B4 B9 B12 61.66(12)
B3 B4 B9 B12 -0.37(13)
B8 B4 B9 B12 -37.39(10)
B5 B4 B9 B12 100.81(11)
C1 B5 B9 B4 39.13(8)
B10 B5 B9 B4 137.99(10)
B6 B5 B9 B4 100.99(10)
C1 B5 B9 B8 1.73(12)
B4 B5 B9 B8 -37.40(9)
B10 B5 B9 B8 100.59(11)
B6 B5 B9 B8 63.59(12)
C1 B5 B9 B10 -98.86(10)
B4 B5 B9 B10 -137.99(10)
B6 B5 B9 B10 -36.99(9)
C1 B5 B9 B12 -61.68(12)
B4 B5 B9 B12 -100.81(11)
B10 B5 B9 B12 37.17(9)
B6 B5 B9 B12 0.18(13)
B3 B8 B9 B4 -37.34(9)
B7 B8 B9 B4 -100.74(10)
B12 B8 B9 B4 -138.14(10)
B3 B8 B9 B5 0.13(12)
B4 B8 B9 B5 37.46(9)
B7 B8 B9 B5 -63.28(12)
B12 B8 B9 B5 -100.67(11)
B3 B8 B9 B10 63.49(12)
B4 B8 B9 B10 100.83(11)
B7 B8 B9 B10 0.08(12)
B12 B8 B9 B10 -37.31(9)
B3 B8 B9 B12 100.80(10)
B4 B8 B9 B12 138.14(10)
B7 B8 B9 B12 37.39(9)
C1 B6 B10 B11 -98.96(10)
C2 B6 B10 B11 -38.59(9)
B5 B6 B10 B11 -137.97(10)
C1 B6 B10 B5 39.00(9)
C2 B6 B10 B5 99.37(10)
B11 B6 B10 B5 137.97(10)
C1 B6 B10 B12 -61.67(11)
C2 B6 B10 B12 -1.30(12)
B11 B6 B10 B12 37.29(9)
B5 B6 B10 B12 -100.68(11)
C1 B6 B10 B9 1.85(12)
C2 B6 B10 B9 62.22(11)
B11 B6 B10 B9 100.82(10)
B5 B6 B10 B9 -37.15(9)
C1 B5 B10 B6 -39.34(9)
B9 B5 B10 B6 -138.28(10)
B4 B5 B10 B6 -100.76(10)
C1 B5 B10 B11 -1.66(13)
B9 B5 B10 B11 -100.60(11)
B4 B5 B10 B11 -63.07(12)
B6 B5 B10 B11 37.69(9)
C1 B5 B10 B12 61.72(12)
B9 B5 B10 B12 -37.22(9)
B4 B5 B10 B12 0.30(13)
B6 B5 B10 B12 101.06(10)
C1 B5 B10 B9 98.94(10)
B4 B5 B10 B9 37.53(9)
B6 B5 B10 B9 138.28(10)
B4 B9 B10 B6 -0.14(13)
B5 B9 B10 B6 37.47(9)
B8 B9 B10 B6 -63.55(12)
B12 B9 B10 B6 -100.89(10)
B4 B9 B10 B11 63.43(12)
B5 B9 B10 B11 101.04(11)
B8 B9 B10 B11 0.02(13)
B12 B9 B10 B11 -37.32(9)
B4 B9 B10 B5 -37.61(9)
B8 B9 B10 B5 -101.02(11)
B12 B9 B10 B5 -138.36(10)
B4 B9 B10 B12 100.75(10)
B5 B9 B10 B12 138.36(10)
B8 B9 B10 B12 37.34(9)
C3 C2 B11 B6 -107.77(11)
C1 C2 B11 B6 38.45(9)
B7 C2 B11 B6 141.03(10)
B3 C2 B11 B6 104.08(10)
C3 C2 B11 B10 -147.00(10)
C1 C2 B11 B10 -0.79(12)
B7 C2 B11 B10 101.79(11)
B6 C2 B11 B10 -39.24(9)
B3 C2 B11 B10 64.84(12)
C3 C2 B11 B7 111.20(12)
C1 C2 B11 B7 -102.58(10)
B6 C2 B11 B7 -141.03(10)
B3 C2 B11 B7 -36.96(9)
C3 C2 B11 B12 150.21(10)
C1 C2 B11 B12 -63.57(11)
B7 C2 B11 B12 39.01(9)
B6 C2 B11 B12 -102.02(10)
B3 C2 B11 B12 2.05(12)
C1 B6 B11 C2 -36.10(8)
B10 B6 B11 C2 -135.04(10)
B5 B6 B11 C2 -97.26(10)
C1 B6 B11 B10 98.94(10)
C2 B6 B11 B10 135.04(10)
B5 B6 B11 B10 37.78(9)
C1 B6 B11 B7 -1.72(12)
C2 B6 B11 B7 34.38(9)
B10 B6 B11 B7 -100.67(10)
B5 B6 B11 B7 -62.88(12)
C1 B6 B11 B12 61.55(11)
C2 B6 B11 B12 97.65(10)
B10 B6 B11 B12 -37.39(9)
B5 B6 B11 B12 0.40(12)
B6 B10 B11 C2 39.31(9)
B5 B10 B11 C2 1.52(13)
B12 B10 B11 C2 -98.97(10)
B9 B10 B11 C2 -61.58(12)
B5 B10 B11 B6 -37.79(9)
B12 B10 B11 B6 -138.27(10)
B9 B10 B11 B6 -100.89(11)
B6 B10 B11 B7 100.77(10)
B5 B10 B11 B7 62.99(12)
B12 B10 B11 B7 -37.50(9)
B9 B10 B11 B7 -0.12(12)
B6 B10 B11 B12 138.27(10)
B5 B10 B11 B12 100.48(11)
B9 B10 B11 B12 37.38(9)
B3 B7 B11 C2 34.87(9)
B12 B7 B11 C2 135.42(9)
B8 B7 B11 C2 97.92(10)
C2 B7 B11 B6 -34.81(9)
B3 B7 B11 B6 0.06(12)
B12 B7 B11 B6 100.61(10)
B8 B7 B11 B6 63.11(12)
C2 B7 B11 B10 -97.75(10)
B3 B7 B11 B10 -62.88(12)
B12 B7 B11 B10 37.67(9)
B8 B7 B11 B10 0.17(12)
C2 B7 B11 B12 -135.42(9)
B3 B7 B11 B12 -100.55(10)
B8 B7 B11 B12 -37.50(9)
C2 B7 B12 B11 38.50(8)
B3 B7 B12 B11 101.32(10)
B8 B7 B12 B11 138.33(10)
C2 B7 B12 B10 1.07(12)
B3 B7 B12 B10 63.89(12)
B11 B7 B12 B10 -37.43(9)
B8 B7 B12 B10 100.90(10)
C2 B7 B12 B8 -99.84(10)
B3 B7 B12 B8 -37.02(9)
B11 B7 B12 B8 -138.33(10)
C2 B7 B12 B9 -62.33(12)
B3 B7 B12 B9 0.49(13)
B11 B7 B12 B9 -100.83(11)
B8 B7 B12 B9 37.51(9)
C2 B11 B12 B7 -38.41(8)
B6 B11 B12 B7 -100.91(10)
B10 B11 B12 B7 -137.98(9)
C2 B11 B12 B10 99.57(10)
B6 B11 B12 B10 37.07(9)
B7 B11 B12 B10 137.98(9)
C2 B11 B12 B8 -1.18(12)
B6 B11 B12 B8 -63.67(12)
B10 B11 B12 B8 -100.74(10)
B7 B11 B12 B8 37.23(9)
C2 B11 B12 B9 62.22(12)
B6 B11 B12 B9 -0.28(13)
B10 B11 B12 B9 -37.35(9)
B7 B11 B12 B9 100.63(11)
B6 B10 B12 B7 0.16(12)
B11 B10 B12 B7 37.54(9)
B5 B10 B12 B7 -63.64(12)
B9 B10 B12 B7 -100.68(11)
B6 B10 B12 B11 -37.38(9)
B5 B10 B12 B11 -101.18(10)
B9 B10 B12 B11 -138.22(10)
B6 B10 B12 B8 63.47(12)
B11 B10 B12 B8 100.85(10)
B5 B10 B12 B8 -0.33(13)
B9 B10 B12 B8 -37.37(9)
B6 B10 B12 B9 100.84(11)
B11 B10 B12 B9 138.22(10)
B5 B10 B12 B9 37.04(9)
B3 B8 B12 B7 37.26(9)
B4 B8 B12 B7 100.79(10)
B9 B8 B12 B7 137.96(10)
B3 B8 B12 B11 -0.04(13)
B4 B8 B12 B11 63.49(12)
B7 B8 B12 B11 -37.30(9)
B9 B8 B12 B11 100.66(11)
B3 B8 B12 B10 -63.30(12)
B4 B8 B12 B10 0.23(13)
B7 B8 B12 B10 -100.56(11)
B9 B8 B12 B10 37.40(9)
B3 B8 B12 B9 -100.70(10)
B4 B8 B12 B9 -37.17(9)
B7 B8 B12 B9 -137.96(10)
B4 B9 B12 B7 -0.07(13)
B5 B9 B12 B7 63.51(12)
B8 B9 B12 B7 -37.48(9)
B10 B9 B12 B7 100.70(11)
B4 B9 B12 B11 -63.52(12)
B5 B9 B12 B11 0.06(13)
B8 B9 B12 B11 -100.93(10)
B10 B9 B12 B11 37.25(9)
B4 B9 B12 B10 -100.77(11)
B5 B9 B12 B10 -37.19(9)
B8 B9 B12 B10 -138.18(10)
B4 B9 B12 B8 37.41(10)
B5 B9 B12 B8 100.99(10)
B10 B9 B12 B8 138.18(10)
C1 C2 C3 C4 94.20(13)
B7 C2 C3 C4 -47.69(15)
B11 C2 C3 C4 -122.61(12)
B6 C2 C3 C4 164.59(10)
B3 C2 C3 C4 24.28(15)
C1 C2 C3 C8 -89.00(13)
B7 C2 C3 C8 129.11(12)
B11 C2 C3 C8 54.20(15)
B6 C2 C3 C8 -18.61(15)
B3 C2 C3 C8 -158.92(10)
C8 C3 C4 C5 1.64(18)
C2 C3 C4 C5 178.52(12)
C3 C4 C5 C6 0.0(2)
C4 C5 C6 C7 -1.1(2)
C5 C6 C7 C8 0.5(2)
C6 C7 C8 C3 1.09(19)
C4 C3 C8 C7 -2.15(18)
C2 C3 C8 C7 -179.01(11)
N3 P1 C9 C14 -139.36(11)
C15 P1 C9 C14 98.92(11)
C21 P1 C9 C14 -17.52(12)
N3 P1 C9 C10 38.14(11)
C15 P1 C9 C10 -83.58(11)
C21 P1 C9 C10 159.98(10)
C14 C9 C10 C11 -0.2(2)
P1 C9 C10 C11 -177.80(11)
C9 C10 C11 C12 1.0(2)
C10 C11 C12 C13 -0.8(2)
C11 C12 C13 C14 -0.2(2)
C12 C13 C14 C9 1.0(2)
C10 C9 C14 C13 -0.8(2)
P1 C9 C14 C13 176.69(11)
N3 P1 C15 C16 -103.52(11)
C9 P1 C15 C16 11.78(12)
C21 P1 C15 C16 130.91(10)
N3 P1 C15 C20 71.59(10)
C9 P1 C15 C20 -173.11(9)
C21 P1 C15 C20 -53.98(10)
C20 C15 C16 C17 0.52(17)
P1 C15 C16 C17 175.50(9)
C15 C16 C17 C18 -0.06(18)
C16 C17 C18 C19 -0.59(19)
C17 C18 C19 C20 0.78(19)
C18 C19 C20 C15 -0.32(18)
C16 C15 C20 C19 -0.33(17)
P1 C15 C20 C19 -175.58(9)
N3 P1 C21 C22 16.79(12)
C9 P1 C21 C22 -98.20(10)
C15 P1 C21 C22 142.04(10)
N3 P1 C21 C26 -162.34(9)
C9 P1 C21 C26 82.67(11)
C15 P1 C21 C26 -37.09(11)
C26 C21 C22 C23 0.54(18)
P1 C21 C22 C23 -178.60(9)
C21 C22 C23 C24 -0.63(19)
C22 C23 C24 C25 -0.13(19)
C23 C24 C25 C26 0.97(19)
C24 C25 C26 C21 -1.05(19)
C22 C21 C26 C25 0.30(18)
P1 C21 C26 C25 179.43(9)
